data_4507533
loop_
_publ_author_name
'Sun, Di'
'Yan, Zhi-Hao'
'Blatov, Vladislav A.'
'Wang, Lei'
'Sun, Dao-Feng'

_publ_section_title
;
 Syntheses, Topological Structures, and Photoluminescences of Six New
 Zn(II) Coordination Polymers Based on Mixed Tripodal Imidazole Ligand and
 Varied Polycarboxylates
;
_journal_issue 3
_journal_name_full 'Crystal Growth &amp; Design'
_journal_page_first 1277
_journal_paper_doi 10.1021/cg3017358
_journal_volume 13
_journal_year 2013
_chemical_formula_moiety 'C20 H16 N4 O4 Zn'
_chemical_formula_sum 'C20 H16 N4 O4 Zn'
_chemical_formula_weight 441.74
_chemical_name_systematic
;
 ? 
;
_space_group_IT_number 228
_symmetry_cell_setting cubic
_symmetry_space_group_name_Hall '-F 4ud 2vw 3'
_symmetry_space_group_name_H-M 'F d -3 c :2'
_atom_sites_solution_hydrogens geom
_atom_sites_solution_primary direct
_atom_sites_solution_secondary difmap
_audit_creation_method SHELXL-97
_cell_angle_alpha 90.00
_cell_angle_beta 90.00
_cell_angle_gamma 90.00
_cell_formula_units_Z 96
_cell_length_a 36.3142(19)
_cell_length_b 36.3142(19)
_cell_length_c 36.3142(19)
_cell_measurement_reflns_used 4197
_cell_measurement_temperature 298(2)
_cell_measurement_theta_max 22.92
_cell_measurement_theta_min 2.24
_cell_volume 47888(4)
_computing_cell_refinement 'SAINT (Bruker, 2009)'
_computing_data_collection 'APEX2 (Bruker, 2010)'
_computing_data_reduction 'SAINT (Bruker, 2009)'
_computing_molecular_graphics 'SHELXTL (Sheldrick, 2008)'
_computing_publication_material 'SHELXTL (Sheldrick, 2008)'
_computing_structure_refinement 'SHELXL97 (Sheldrick, 2008)'
_computing_structure_solution 'SHELXS97 (Sheldrick, 2008)'
_diffrn_ambient_temperature 298(2)
_diffrn_measured_fraction_theta_full 0.989
_diffrn_measured_fraction_theta_max 0.989
_diffrn_measurement_device_type 'Bruker APEX-II CCD'
_diffrn_measurement_method '\f and \w scans'
_diffrn_radiation_monochromator graphite
_diffrn_radiation_source 'fine-focus sealed tube'
_diffrn_radiation_type MoK\a
_diffrn_radiation_wavelength 0.71073
_diffrn_reflns_av_R_equivalents 0.1050
_diffrn_reflns_av_sigmaI/netI 0.0391
_diffrn_reflns_limit_h_max 36
_diffrn_reflns_limit_h_min -43
_diffrn_reflns_limit_k_max 30
_diffrn_reflns_limit_k_min -43
_diffrn_reflns_limit_l_max 42
_diffrn_reflns_limit_l_min -30
_diffrn_reflns_number 35929
_diffrn_reflns_theta_full 24.99
_diffrn_reflns_theta_max 24.99
_diffrn_reflns_theta_min 1.59
_exptl_absorpt_coefficient_mu 1.265
_exptl_absorpt_correction_T_max 0.9280
_exptl_absorpt_correction_T_min 0.8630
_exptl_absorpt_correction_type multi-scan
_exptl_absorpt_process_details 'SADABS (Bruker, 2008)'
_exptl_crystal_colour colorless
_exptl_crystal_density_diffrn 1.470
_exptl_crystal_density_method 'not measured'
_exptl_crystal_description block
_exptl_crystal_F_000 21696
_exptl_crystal_size_max 0.12
_exptl_crystal_size_mid 0.08
_exptl_crystal_size_min 0.06
_platon_squeeze_details
;
Difference electron density maps revealed the presence of disordered 
lattice solvate molecules, which were ultimately modeled through the
use of the SQUEEZE subroutine of the PLATON software suite. PLATON 
Reference: P. v.d. Sluis & A.L. Spek. Acta Cryst. (1990), A46, 194. 
Two accessible voids per lattice were found, comprising a 
total volume of 5664 \%A and contributing a total of 1136 electrons. 
The voids were assigned to disordered 16 DMA and 28 H2O, which 
contribute 16 x 48 + 32 x 10 = 1088 electrons in one unit cell.
;
_refine_diff_density_max 0.488
_refine_diff_density_min -0.505
_refine_diff_density_rms 0.068
_refine_ls_extinction_method none
_refine_ls_goodness_of_fit_ref 1.094
_refine_ls_hydrogen_treatment constr
_refine_ls_matrix_type full
_refine_ls_number_parameters 132
_refine_ls_number_reflns 1754
_refine_ls_number_restraints 25
_refine_ls_restrained_S_all 1.195
_refine_ls_R_factor_all 0.0972
_refine_ls_R_factor_gt 0.0627
_refine_ls_shift/su_max 0.000
_refine_ls_shift/su_mean 0.000
_refine_ls_structure_factor_coef Fsqd
_refine_ls_weighting_details 'calc w=1/[\s^2^(Fo^2^)+(0.0927P)^2^+111.3339P] where P=(Fo^2^+2Fc^2^)/3'
_refine_ls_weighting_scheme calc
_refine_ls_wR_factor_gt 0.1725
_refine_ls_wR_factor_ref 0.1867
_reflns_number_gt 1115
_reflns_number_total 1754
_reflns_threshold_expression >2sigma(I)
_cod_data_source_file cg3017358_si_002.cif
_cod_data_source_block p4
_cod_depositor_comments
;
The following automatic conversions were performed:

'_symmetry_cell_setting' value 'Cubic' changed to 'cubic' according
to /home/saulius/struct/CIF-dictionaries/cif_core.dic dictionary
named 'cif_core.dic' version 2.4.2 from 2011-04-26.

Automatic conversion script
Id: cif_fix_values 1891 2012-01-12 08:04:46Z andrius 
;
_cod_original_sg_symbol_H-M 'Fd-3c '
_cod_database_code 4507533

loop_
_symmetry_equiv_pos_as_xyz
'x, y, z'
'-x+1/4, -y+3/4, z+1/2'
'-x+3/4, y+1/2, -z+1/4'
'x+1/2, -y+1/4, -z+3/4'
'z, x, y'
'z+1/2, -x+1/4, -y+3/4'
'-z+1/4, -x+3/4, y+1/2'
'-z+3/4, x+1/2, -y+1/4'
'y, z, x'
'-y+3/4, z+1/2, -x+1/4'
'y+1/2, -z+1/4, -x+3/4'
'-y+1/4, -z+3/4, x+1/2'
'y+3/4, x+1/4, -z'
'-y+1/2, -x+1/2, -z+1/2'
'y+1/4, -x, z+3/4'
'-y, x+3/4, z+1/4'
'x+3/4, z+1/4, -y'
'-x, z+3/4, y+1/4'
'-x+1/2, -z+1/2, -y+1/2'
'x+1/4, -z, y+3/4'
'z+3/4, y+1/4, -x'
'z+1/4, -y, x+3/4'
'-z, y+3/4, x+1/4'
'-z+1/2, -y+1/2, -x+1/2'
'x, y+1/2, z+1/2'
'-x+1/4, -y+5/4, z+1'
'-x+3/4, y+1, -z+3/4'
'x+1/2, -y+3/4, -z+5/4'
'z, x+1/2, y+1/2'
'z+1/2, -x+3/4, -y+5/4'
'-z+1/4, -x+5/4, y+1'
'-z+3/4, x+1, -y+3/4'
'y, z+1/2, x+1/2'
'-y+3/4, z+1, -x+3/4'
'y+1/2, -z+3/4, -x+5/4'
'-y+1/4, -z+5/4, x+1'
'y+3/4, x+3/4, -z+1/2'
'-y+1/2, -x+1, -z+1'
'y+1/4, -x+1/2, z+5/4'
'-y, x+5/4, z+3/4'
'x+3/4, z+3/4, -y+1/2'
'-x, z+5/4, y+3/4'
'-x+1/2, -z+1, -y+1'
'x+1/4, -z+1/2, y+5/4'
'z+3/4, y+3/4, -x+1/2'
'z+1/4, -y+1/2, x+5/4'
'-z, y+5/4, x+3/4'
'-z+1/2, -y+1, -x+1'
'x+1/2, y, z+1/2'
'-x+3/4, -y+3/4, z+1'
'-x+5/4, y+1/2, -z+3/4'
'x+1, -y+1/4, -z+5/4'
'z+1/2, x, y+1/2'
'z+1, -x+1/4, -y+5/4'
'-z+3/4, -x+3/4, y+1'
'-z+5/4, x+1/2, -y+3/4'
'y+1/2, z, x+1/2'
'-y+5/4, z+1/2, -x+3/4'
'y+1, -z+1/4, -x+5/4'
'-y+3/4, -z+3/4, x+1'
'y+5/4, x+1/4, -z+1/2'
'-y+1, -x+1/2, -z+1'
'y+3/4, -x, z+5/4'
'-y+1/2, x+3/4, z+3/4'
'x+5/4, z+1/4, -y+1/2'
'-x+1/2, z+3/4, y+3/4'
'-x+1, -z+1/2, -y+1'
'x+3/4, -z, y+5/4'
'z+5/4, y+1/4, -x+1/2'
'z+3/4, -y, x+5/4'
'-z+1/2, y+3/4, x+3/4'
'-z+1, -y+1/2, -x+1'
'x+1/2, y+1/2, z'
'-x+3/4, -y+5/4, z+1/2'
'-x+5/4, y+1, -z+1/4'
'x+1, -y+3/4, -z+3/4'
'z+1/2, x+1/2, y'
'z+1, -x+3/4, -y+3/4'
'-z+3/4, -x+5/4, y+1/2'
'-z+5/4, x+1, -y+1/4'
'y+1/2, z+1/2, x'
'-y+5/4, z+1, -x+1/4'
'y+1, -z+3/4, -x+3/4'
'-y+3/4, -z+5/4, x+1/2'
'y+5/4, x+3/4, -z'
'-y+1, -x+1, -z+1/2'
'y+3/4, -x+1/2, z+3/4'
'-y+1/2, x+5/4, z+1/4'
'x+5/4, z+3/4, -y'
'-x+1/2, z+5/4, y+1/4'
'-x+1, -z+1, -y+1/2'
'x+3/4, -z+1/2, y+3/4'
'z+5/4, y+3/4, -x'
'z+3/4, -y+1/2, x+3/4'
'-z+1/2, y+5/4, x+1/4'
'-z+1, -y+1, -x+1/2'
'-x, -y, -z'
'x-1/4, y-3/4, -z-1/2'
'x-3/4, -y-1/2, z-1/4'
'-x-1/2, y-1/4, z-3/4'
'-z, -x, -y'
'-z-1/2, x-1/4, y-3/4'
'z-1/4, x-3/4, -y-1/2'
'z-3/4, -x-1/2, y-1/4'
'-y, -z, -x'
'y-3/4, -z-1/2, x-1/4'
'-y-1/2, z-1/4, x-3/4'
'y-1/4, z-3/4, -x-1/2'
'-y-3/4, -x-1/4, z'
'y-1/2, x-1/2, z-1/2'
'-y-1/4, x, -z-3/4'
'y, -x-3/4, -z-1/4'
'-x-3/4, -z-1/4, y'
'x, -z-3/4, -y-1/4'
'x-1/2, z-1/2, y-1/2'
'-x-1/4, z, -y-3/4'
'-z-3/4, -y-1/4, x'
'-z-1/4, y, -x-3/4'
'z, -y-3/4, -x-1/4'
'z-1/2, y-1/2, x-1/2'
'-x, -y+1/2, -z+1/2'
'x-1/4, y-1/4, -z'
'x-3/4, -y, z+1/4'
'-x-1/2, y+1/4, z-1/4'
'-z, -x+1/2, -y+1/2'
'-z-1/2, x+1/4, y-1/4'
'z-1/4, x-1/4, -y'
'z-3/4, -x, y+1/4'
'-y, -z+1/2, -x+1/2'
'y-3/4, -z, x+1/4'
'-y-1/2, z+1/4, x-1/4'
'y-1/4, z-1/4, -x'
'-y-3/4, -x+1/4, z+1/2'
'y-1/2, x, z'
'-y-1/4, x+1/2, -z-1/4'
'y, -x-1/4, -z+1/4'
'-x-3/4, -z+1/4, y+1/2'
'x, -z-1/4, -y+1/4'
'x-1/2, z, y'
'-x-1/4, z+1/2, -y-1/4'
'-z-3/4, -y+1/4, x+1/2'
'-z-1/4, y+1/2, -x-1/4'
'z, -y-1/4, -x+1/4'
'z-1/2, y, x'
'-x+1/2, -y, -z+1/2'
'x+1/4, y-3/4, -z'
'x-1/4, -y-1/2, z+1/4'
'-x, y-1/4, z-1/4'
'-z+1/2, -x, -y+1/2'
'-z, x-1/4, y-1/4'
'z+1/4, x-3/4, -y'
'z-1/4, -x-1/2, y+1/4'
'-y+1/2, -z, -x+1/2'
'y-1/4, -z-1/2, x+1/4'
'-y, z-1/4, x-1/4'
'y+1/4, z-3/4, -x'
'-y-1/4, -x-1/4, z+1/2'
'y, x-1/2, z'
'-y+1/4, x, -z-1/4'
'y+1/2, -x-3/4, -z+1/4'
'-x-1/4, -z-1/4, y+1/2'
'x+1/2, -z-3/4, -y+1/4'
'x, z-1/2, y'
'-x+1/4, z, -y-1/4'
'-z-1/4, -y-1/4, x+1/2'
'-z+1/4, y, -x-1/4'
'z+1/2, -y-3/4, -x+1/4'
'z, y-1/2, x'
'-x+1/2, -y+1/2, -z'
'x+1/4, y-1/4, -z-1/2'
'x-1/4, -y, z-1/4'
'-x, y+1/4, z-3/4'
'-z+1/2, -x+1/2, -y'
'-z, x+1/4, y-3/4'
'z+1/4, x-1/4, -y-1/2'
'z-1/4, -x, y-1/4'
'-y+1/2, -z+1/2, -x'
'y-1/4, -z, x-1/4'
'-y, z+1/4, x-3/4'
'y+1/4, z-1/4, -x-1/2'
'-y-1/4, -x+1/4, z'
'y, x, z-1/2'
'-y+1/4, x+1/2, -z-3/4'
'y+1/2, -x-1/4, -z-1/4'
'-x-1/4, -z+1/4, y'
'x+1/2, -z-1/4, -y-1/4'
'x, z, y-1/2'
'-x+1/4, z+1/2, -y-3/4'
'-z-1/4, -y+1/4, x'
'-z+1/4, y+1/2, -x-3/4'
'z+1/2, -y-1/4, -x-1/4'
'z, y, x-1/2'

loop_
_atom_site_label
_atom_site_type_symbol
_atom_site_fract_x
_atom_site_fract_y
_atom_site_fract_z
_atom_site_U_iso_or_equiv
_atom_site_adp_type
_atom_site_occupancy
_atom_site_symmetry_multiplicity
_atom_site_calc_flag
_atom_site_refinement_flags
Zn1 Zn 0.2500 0.37574(2) 0.12426(2) 0.0653(5) Uani 1 2 d S
C1 C 0.22746(15) 0.44651(16) 0.15992(15) 0.0531(14) Uani 1 1 d .
H1 H 0.2128 0.4344 0.1770 0.064 Uiso 1 1 calc R
C2 C 0.26206(16) 0.45845(19) 0.11312(17) 0.0686(19) Uani 1 1 d .
H2 H 0.2758 0.4557 0.0917 0.082 Uiso 1 1 calc R
C3 C 0.25766(19) 0.4899(2) 0.13146(17) 0.0711(19) Uani 1 1 d .
H3 H 0.2676 0.5127 0.1252 0.085 Uiso 1 1 calc R
C4 C 0.22672(12) 0.50736(13) 0.19083(13) 0.0405(12) Uani 1 1 d .
C5 C 0.19680(14) 0.50018(14) 0.21271(13) 0.0487(13) Uani 1 1 d .
H5 H 0.1811 0.4806 0.2077 0.058 Uiso 1 1 calc R
C6 C 0.18779(17) 0.33210(18) 0.13257(17) 0.0625(16) Uani 1 1 d U
C7 C 0.1546(2) 0.3178(2) 0.1532(2) 0.104(3) Uani 1 1 d .
H7A H 0.1615 0.3135 0.1786 0.124 Uiso 1 1 calc R
H7B H 0.1357 0.3367 0.1530 0.124 Uiso 1 1 calc R
C8 C 0.13882(18) 0.2837(2) 0.13811(19) 0.0767(18) Uani 1 1 d DU
C9 C 0.1512(3) 0.2507(3) 0.1513(3) 0.141(3) Uani 1 1 d DU
H9 H 0.1698 0.2503 0.1688 0.169 Uiso 1 1 calc R
C10 C 0.1364(3) 0.2185(3) 0.1390(3) 0.182(5) Uani 1 1 d DU
H10 H 0.1425 0.1965 0.1505 0.218 Uiso 1 1 calc R
N1 N 0.24310(13) 0.43056(13) 0.13069(12) 0.0571(13) Uani 1 1 d .
N2 N 0.23581(11) 0.48240(11) 0.16118(11) 0.0468(11) Uani 1 1 d .
O1 O 0.20565(15) 0.35683(16) 0.14763(13) 0.1084(18) Uani 1 1 d U
O2 O 0.19611(13) 0.32010(13) 0.10295(14) 0.0921(16) Uani 1 1 d .

loop_
_atom_site_aniso_label
_atom_site_aniso_U_11
_atom_site_aniso_U_22
_atom_site_aniso_U_33
_atom_site_aniso_U_23
_atom_site_aniso_U_13
_atom_site_aniso_U_12
Zn1 0.0737(7) 0.0612(5) 0.0612(5) -0.0308(4) -0.0037(3) -0.0037(3)
C1 0.055(3) 0.055(3) 0.050(3) -0.014(3) -0.003(3) -0.009(3)
C2 0.058(4) 0.088(5) 0.060(4) -0.034(3) 0.022(3) -0.009(3)
C3 0.074(5) 0.065(4) 0.075(4) -0.022(3) 0.038(3) -0.021(3)
C4 0.035(3) 0.045(3) 0.042(3) -0.012(2) 0.003(2) -0.002(2)
C5 0.054(3) 0.046(3) 0.046(3) -0.012(2) 0.006(2) -0.011(2)
C6 0.062(4) 0.066(4) 0.060(4) -0.028(3) 0.007(3) -0.005(3)
C7 0.086(5) 0.141(7) 0.084(5) -0.051(5) 0.023(4) -0.031(5)
C8 0.066(4) 0.075(4) 0.089(5) 0.023(4) 0.008(3) 0.000(3)
C9 0.127(6) 0.112(6) 0.182(7) 0.044(6) 0.011(6) 0.023(6)
C10 0.190(10) 0.102(6) 0.255(11) 0.053(8) 0.013(9) 0.042(7)
N1 0.057(3) 0.053(3) 0.061(3) -0.026(2) -0.003(2) 0.003(2)
N2 0.048(3) 0.046(3) 0.047(3) -0.012(2) 0.004(2) -0.007(2)
O1 0.119(4) 0.131(4) 0.076(3) -0.049(3) 0.024(3) -0.055(3)
O2 0.099(4) 0.091(3) 0.086(3) -0.042(3) 0.033(3) -0.033(3)

loop_
_atom_type_symbol
_atom_type_description
_atom_type_scat_dispersion_real
_atom_type_scat_dispersion_imag
_atom_type_scat_source
C C 0.0033 0.0016 'International Tables Vol C Tables 4.2.6.8 and 6.1.1.4'
H H 0.0000 0.0000 'International Tables Vol C Tables 4.2.6.8 and 6.1.1.4'
N N 0.0061 0.0033 'International Tables Vol C Tables 4.2.6.8 and 6.1.1.4'
O O 0.0106 0.0060 'International Tables Vol C Tables 4.2.6.8 and 6.1.1.4'
Zn Zn 0.2839 1.4301 'International Tables Vol C Tables 4.2.6.8 and 6.1.1.4'

loop_
_geom_angle_atom_site_label_1
_geom_angle_atom_site_label_2
_geom_angle_atom_site_label_3
_geom_angle
_geom_angle_site_symmetry_1
_geom_angle_site_symmetry_3
_geom_angle_publ_flag
O1 Zn1 O1 112.2(4) 19 . y
O1 Zn1 N1 101.2(2) 19 19 y
O1 Zn1 N1 119.45(19) . 19 y
O1 Zn1 N1 119.45(19) 19 . y
O1 Zn1 N1 101.2(2) . . y
N1 Zn1 N1 104.1(3) 19 . y
N1 C1 N2 110.7(5) . . ?
C3 C2 N1 109.8(5) . . ?
C2 C3 N2 107.0(6) . . ?
C5 C4 C5 122.5(5) . 60_554 ?
C5 C4 N2 119.6(4) . . ?
C5 C4 N2 117.9(4) 60_554 . ?
C4 C5 C4 117.5(5) . 78_455 ?
O2 C6 O1 121.9(6) . . ?
O2 C6 C7 121.3(5) . . ?
O1 C6 C7 116.7(5) . . ?
C8 C7 C6 114.6(6) . . ?
C9 C8 C8 118.6(6) . 75_445 ?
C9 C8 C7 118.8(8) . . ?
C8 C8 C7 122.6(5) 75_445 . ?
C10 C9 C8 120.6(10) . . ?
C10 C10 C9 120.1(6) 75_445 . ?
C1 N1 C2 105.1(5) . . ?
C1 N1 Zn1 124.9(4) . . ?
C2 N1 Zn1 127.4(4) . . ?
C1 N2 C3 107.4(5) . . ?
C1 N2 C4 125.8(4) . . ?
C3 N2 C4 126.5(4) . . ?
C6 O1 Zn1 119.9(4) . . ?

loop_
_geom_bond_atom_site_label_1
_geom_bond_atom_site_label_2
_geom_bond_distance
_geom_bond_site_symmetry_2
_geom_bond_publ_flag
Zn1 O1 1.946(5) 19 y
Zn1 O1 1.946(5) . y
Zn1 N1 2.020(5) 19 y
Zn1 N1 2.020(5) . y
C1 N1 1.336(7) . ?
C1 N2 1.339(6) . ?
C2 C3 1.333(8) . ?
C2 N1 1.381(8) . ?
C3 N2 1.367(7) . ?
C4 C5 1.371(7) . ?
C4 C5 1.390(6) 60_554 ?
C4 N2 1.446(6) . ?
C5 C4 1.390(6) 78_455 ?
C6 O2 1.199(6) . ?
C6 O1 1.235(7) . ?
C6 C7 1.512(9) . ?
C7 C8 1.469(9) . ?
C8 C9 1.365(10) . ?
C8 C8 1.383(14) 75_445 ?
C9 C10 1.361(11) . ?
C10 C10 1.312(17) 75_445 ?

loop_
_platon_squeeze_void_nr
_platon_squeeze_void_average_x
_platon_squeeze_void_average_y
_platon_squeeze_void_average_z
_platon_squeeze_void_volume
_platon_squeeze_void_count_electrons
_platon_squeeze_void_content
1 0.250 0.000 0.000 152 32 ' '
2 0.750 0.000 0.000 152 32 ' '
3 0.000 0.000 0.250 152 32 ' '
4 0.500 0.000 0.250 152 32 ' '
5 0.250 0.000 0.500 152 32 ' '
6 0.750 0.000 0.500 152 32 ' '
7 0.500 0.000 0.750 152 32 ' '
8 0.000 0.000 0.750 152 32 ' '
9 0.072 0.072 0.072 7 1 ' '
10 0.572 0.072 0.072 7 1 ' '
11 0.178 0.072 0.178 7 1 ' '
12 0.678 0.072 0.178 7 1 ' '
13 0.072 0.072 0.572 7 1 ' '
14 0.572 0.072 0.572 7 1 ' '
15 0.178 0.072 0.678 7 1 ' '
16 0.678 0.072 0.678 7 1 ' '
17 0.625 0.125 0.125 21 3 ' '
18 0.125 0.125 0.125 21 3 ' '
19 0.125 0.125 0.625 21 3 ' '
20 0.625 0.125 0.625 21 3 ' '
21 0.178 0.178 0.072 7 1 ' '
22 0.678 0.178 0.072 7 1 ' '
23 0.072 0.178 0.178 7 1 ' '
24 0.572 0.178 0.178 7 1 ' '
25 0.178 0.178 0.572 7 1 ' '
26 0.678 0.178 0.572 7 1 ' '
27 0.072 0.178 0.678 7 1 ' '
28 0.572 0.178 0.678 7 1 ' '
29 1.000 0.250 0.000 152 32 ' '
30 0.250 0.250 0.250 152 32 ' '
31 0.750 0.250 0.250 152 32 ' '
32 0.000 0.250 0.500 152 32 ' '
33 0.500 0.250 0.500 152 32 ' '
34 0.750 0.250 0.750 152 32 ' '
35 0.250 0.250 0.750 152 32 ' '
36 0.500 0.250 1.000 152 32 ' '
37 0.428 0.322 0.322 8 1 ' '
38 0.928 0.322 0.322 8 1 ' '
39 0.322 0.322 0.428 7 1 ' '
40 0.822 0.322 0.428 7 1 ' '
41 0.428 0.322 0.822 8 1 ' '
42 0.928 0.322 0.822 8 1 ' '
43 0.322 0.322 0.928 7 1 ' '
44 0.822 0.322 0.928 7 1 ' '
45 0.375 0.375 0.375 21 3 ' '
46 0.875 0.375 0.375 21 3 ' '
47 0.875 0.375 0.875 21 3 ' '
48 0.375 0.375 0.875 21 3 ' '
49 0.322 0.428 0.322 8 1 ' '
50 0.822 0.428 0.322 8 1 ' '
51 0.428 0.428 0.428 7 1 ' '
52 0.928 0.428 0.428 7 1 ' '
53 0.322 0.428 0.822 8 1 ' '
54 0.822 0.428 0.822 8 1 ' '
55 0.428 0.428 0.928 7 1 ' '
56 0.928 0.428 0.928 7 1 ' '
57 0.750 0.500 0.000 152 32 ' '
58 0.500 0.500 0.250 152 32 ' '
59 0.000 0.500 0.250 152 32 ' '
60 0.750 0.500 0.500 152 32 ' '
61 0.250 0.500 0.500 152 32 ' '
62 1.000 0.500 0.750 152 32 ' '
63 0.500 0.500 0.750 152 32 ' '
64 0.250 0.500 1.000 152 32 ' '
65 0.072 0.572 0.072 7 1 ' '
66 0.572 0.572 0.072 7 1 ' '
67 0.178 0.572 0.178 7 1 ' '
68 0.678 0.572 0.178 7 1 ' '
69 0.072 0.572 0.572 7 1 ' '
70 0.572 0.572 0.572 7 1 ' '
71 0.178 0.572 0.678 7 1 ' '
72 0.678 0.572 0.678 7 1 ' '
73 0.125 0.625 0.125 21 3 ' '
74 0.625 0.625 0.125 21 3 ' '
75 0.625 0.625 0.625 21 3 ' '
76 0.125 0.625 0.625 21 3 ' '
77 0.178 0.678 0.072 7 1 ' '
78 0.678 0.678 0.072 7 1 ' '
79 0.072 0.678 0.178 7 1 ' '
80 0.572 0.678 0.178 7 1 ' '
81 0.178 0.678 0.572 7 1 ' '
82 0.678 0.678 0.572 7 1 ' '
83 0.072 0.678 0.678 7 1 ' '
84 0.572 0.678 0.678 7 1 ' '
85 0.500 0.750 0.000 152 32 ' '
86 0.750 0.750 0.250 152 32 ' '
87 0.250 0.750 0.250 152 32 ' '
88 0.500 0.750 0.500 152 32 ' '
89 1.000 0.750 0.500 152 32 ' '
90 0.250 0.750 0.750 152 32 ' '
91 0.750 0.750 0.750 152 32 ' '
92 0.000 0.750 1.000 152 32 ' '
93 0.428 0.822 0.322 8 1 ' '
94 0.928 0.822 0.322 8 1 ' '
95 0.322 0.822 0.428 7 1 ' '
96 0.822 0.822 0.428 7 1 ' '
97 0.428 0.822 0.822 8 1 ' '
98 0.928 0.822 0.822 8 1 ' '
99 0.322 0.822 0.928 7 1 ' '
100 0.822 0.822 0.928 7 1 ' '
101 0.875 0.875 0.375 21 3 ' '
102 0.375 0.875 0.375 21 3 ' '
103 0.375 0.875 0.875 21 3 ' '
104 0.875 0.875 0.875 21 3 ' '
105 0.322 0.928 0.322 8 1 ' '
106 0.822 0.928 0.322 8 1 ' '
107 0.428 0.928 0.428 7 1 ' '
108 0.928 0.928 0.428 7 1 ' '
109 0.322 0.928 0.822 8 1 ' '
110 0.822 0.928 0.822 8 1 ' '
111 0.428 0.928 0.928 7 1 ' '
112 0.928 0.928 0.928 7 1 ' '
